data_4503963
loop_
_publ_author_name
'Mitzi, David B.'
'Afzali, Ali'

_publ_section_title
;
 Diels&#x2212;Alder Adduct of Pentacene and Maleimide:&#x00A0; Crystal
 Growth and the Influence of Solvent Molecules on Structure and Hydrogen
 Bonding
;
_journal_issue 4
_journal_name_full 'Crystal Growth &amp; Design'
_journal_page_first 691
_journal_paper_doi 10.1021/cg060559w
_journal_volume 7
_journal_year 2007
_chemical_formula_moiety 'C26 H17 N O2 '
_chemical_formula_sum 'C26 H17 N O2'
_chemical_formula_weight 375.42
_chemical_name_common 'pentacene-maleimide adduct'
_chemical_name_systematic ?
_space_group_IT_number 14
_symmetry_cell_setting monoclinic
_symmetry_space_group_name_Hall '-P 2yn'
_symmetry_space_group_name_H-M 'P 1 21/n 1'
_cell_angle_alpha 90.0
_cell_angle_beta 108.395(1)
_cell_angle_gamma 90.0
_cell_formula_units_Z 4
_cell_length_a 14.2086(11)
_cell_length_b 7.6337(6)
_cell_length_c 18.6555(15)
_cell_measurement_reflns_used 6454
_cell_measurement_temperature 293
_cell_measurement_theta_max 26.0
_cell_measurement_theta_min 0
_cell_volume 1920.1(3)
_computing_data_reduction 'NRCVAX DATRD2'
_computing_molecular_graphics NRCVAX
_computing_publication_material 'NRCVAX TABLES Jan 94 Version'
_computing_structure_refinement 'NRCVAX LSTSQ'
_computing_structure_solution 'NRCVAX SOLVER'
_diffrn_ambient_temperature 293
_diffrn_measurement_device 'SMART 1000'
_diffrn_measurement_method CCD
_diffrn_radiation_monochromator graphite
_diffrn_radiation_source 'xray tube'
_diffrn_radiation_type 'Molybdenum K\a'
_diffrn_radiation_wavelength 0.70930
_diffrn_reflns_av_R_equivalents 0.023
_diffrn_reflns_limit_h_max 16
_diffrn_reflns_limit_h_min -17
_diffrn_reflns_limit_k_max 9
_diffrn_reflns_limit_k_min 0
_diffrn_reflns_limit_l_max 23
_diffrn_reflns_limit_l_min 0
_diffrn_reflns_number 18134
_diffrn_reflns_theta_max 26.00
_diffrn_reflns_theta_min 0.00
_exptl_absorpt_coefficient_mu 0.08
_exptl_absorpt_correction_type empirical
_exptl_absorpt_process_details SADABS
_exptl_crystal_colour colorless
_exptl_crystal_density_diffrn 1.299
_exptl_crystal_description block
_exptl_crystal_F_000 784.45
_exptl_crystal_size_max 0.16
_exptl_crystal_size_mid 0.24
_exptl_crystal_size_min 0.44
_refine_diff_density_max 0.18
_refine_diff_density_min -0.15
_refine_ls_extinction_coef 6032(1139)
_refine_ls_extinction_method Larson
_refine_ls_goodness_of_fit_obs 2.17
_refine_ls_matrix_type full
_refine_ls_number_parameters 331
_refine_ls_number_reflns 2932
_refine_ls_R_factor_all 0.045
_refine_ls_R_factor_obs 0.044
_refine_ls_shift/esd_max 0.001
_refine_ls_structure_factor_coef F
_refine_ls_weighting_details 'calc w=1/(\s^2^(F)+0.0002F^2^)'
_refine_ls_weighting_scheme calc
_refine_ls_wR_factor_all 0.051
_refine_ls_wR_factor_obs 0.049
_reflns_number_observed 2957
_reflns_number_total 3794
_reflns_observed_criterion 'Inet > 2.0\s(Inet)'
_cod_data_source_file cg060559wsi20060821_120947.cif
_cod_data_source_block C26H17NO2_compound_4
_cod_depositor_comments
;
The following automatic conversions were performed:

'_symmetry_cell_setting' value 'Monoclinic' changed to 'monoclinic'
according to /home/saulius/struct/CIF-dictionaries/cif_core.dic
dictionary named 'cif_core.dic' version 2.4.1 from 2010-06-29.

Automatic conversion script
Id: cif_fix_values 1715 2011-07-08 13:25:40Z adriana 
;
_cod_original_cell_volume 1920.1(5)
_cod_original_sg_symbol_H-M 'P 21/n'
_cod_original_formula_sum 'C26 H17 N O2 '
_cod_database_code 4503963

loop_
_symmetry_equiv_pos_as_xyz
x,y,z
-x,-y,-z
1/2-x,1/2+y,1/2-z
1/2+x,1/2-y,1/2+z

loop_
_atom_site_aniso_label
_atom_site_aniso_U_11
_atom_site_aniso_U_22
_atom_site_aniso_U_33
_atom_site_aniso_U_12
_atom_site_aniso_U_13
_atom_site_aniso_U_23
_atom_site_aniso_type_symbol
C1 0.0719(18) 0.222(4) 0.1032(25) 0.0063(21) 0.0410(17) 0.080(3) C
C2 0.0787(20) 0.271(5) 0.0709(19) 0.0155(24) 0.0437(17) 0.046(3) C
C3 0.0655(15) 0.188(3) 0.0560(14) 0.0122(17) 0.0305(12) 0.0091(18) C
C4 0.0389(10) 0.1188(17) 0.0474(10) 0.0091(10) 0.0150(8) 0.0082(11) C
C5 0.0416(10) 0.0833(14) 0.0471(10) 0.0048(9) 0.0078(8) -0.0112(10) C
C6 0.0330(8) 0.0530(9) 0.0401(8) 0.0033(6) 0.0040(7) -0.0026(7) C
C7 0.0409(9) 0.0355(8) 0.0433(8) -0.0031(6) 0.0029(7) -0.0091(7) C
C8 0.0361(8) 0.0360(8) 0.0423(8) -0.0010(6) 0.0056(7) -0.0028(6) C
C9 0.0431(9) 0.0347(8) 0.0558(10) -0.0024(7) 0.0069(8) -0.0030(7) C
C10 0.0369(9) 0.0397(8) 0.0581(10) 0.0014(6) 0.0103(8) 0.0082(7) C
C11 0.0488(11) 0.0484(11) 0.0899(14) 0.0016(8) 0.0036(10) 0.0147(10) C
C12 0.0541(12) 0.0620(13) 0.1039(17) 0.0072(10) 0.0006(12) 0.0331(12) C
C13 0.0472(11) 0.0824(14) 0.0690(13) 0.0025(10) -0.0047(10) 0.0261(11) C
C14 0.0447(10) 0.0644(12) 0.0498(10) 0.0003(8) 0.0023(8) 0.0086(9) C
C15 0.0355(8) 0.0474(9) 0.0438(8) -0.0004(6) 0.0090(7) 0.0066(7) C
C16 0.0406(9) 0.0385(8) 0.0423(9) -0.0019(6) 0.0043(7) -0.0032(7) C
C17 0.0368(8) 0.0350(8) 0.0396(8) -0.0009(6) 0.0066(7) -0.0018(6) C
C18 0.0413(9) 0.0317(8) 0.0415(8) -0.0022(6) 0.0013(7) -0.0031(6) C
C19 0.0346(8) 0.0446(8) 0.0440(8) 0.0015(6) 0.0042(7) 0.0042(7) C
C20 0.0406(9) 0.0603(11) 0.0611(11) 0.0006(8) 0.0091(8) 0.0133(9) C
C21 0.0372(10) 0.1030(15) 0.0618(12) 0.0067(10) 0.0154(9) 0.0285(11) C
C22 0.0565(13) 0.1438(24) 0.0898(18) -0.0006(14) 0.0277(13) 0.0512(18) C
C23 0.0381(9) 0.0425(8) 0.0415(8) -0.0037(7) 0.0063(7) 0.0011(7) C
C24 0.0361(8) 0.0537(10) 0.0466(9) -0.0041(7) 0.0070(7) -0.0044(8) C
C25 0.0443(9) 0.0478(10) 0.0451(9) 0.0066(7) 0.0071(7) -0.0040(7) C
C26 0.0421(9) 0.0430(8) 0.0341(8) 0.0028(7) 0.0076(7) -0.0020(6) C
O1 0.0469(7) 0.0689(8) 0.0660(8) -0.0084(6) -0.0064(6) -0.0165(6) O
O2 0.0706(9) 0.0478(7) 0.0701(8) 0.0151(6) -0.0030(7) -0.0098(6) O
N1 0.0427(8) 0.0542(9) 0.0440(8) 0.0074(6) -0.0021(7) 0.0001(6) N

loop_
_atom_site_label
_atom_site_fract_x
_atom_site_fract_y
_atom_site_fract_z
_atom_site_U_iso_or_equiv
_atom_site_thermal_displace_type
_atom_site_type_symbol
C1 0.35460(23) 0.9552(7) 0.38301(20) 0.129(3) Uani C
C2 0.39369(24) 1.1100(7) 0.42016(18) 0.135(3) Uani C
C3 0.41790(17) 1.2460(5) 0.38284(12) 0.1004(22) Uani C
C4 0.40772(13) 1.2303(3) 0.30472(9) 0.0680(13) Uani C
C5 0.43705(12) 1.3653(3) 0.26452(9) 0.0588(11) Uani C
C6 0.43349(11) 1.34190(19) 0.19131(8) 0.0438(8) Uani C
C7 0.46819(11) 1.46867(19) 0.14296(8) 0.0423(8) Uani C
C8 0.38363(10) 1.49541(17) 0.07044(8) 0.0397(8) Uani C
C9 0.34336(12) 1.65091(20) 0.04082(9) 0.0465(9) Uani C
C10 0.26363(11) 1.65693(18) -0.02777(9) 0.0460(9) Uani C
C11 0.21985(14) 1.81582(24) -0.06023(12) 0.0666(12) Uani C
C12 0.14503(15) 1.8181(3) -0.12734(13) 0.0790(14) Uani C
C13 0.10866(15) 1.6622(3) -0.16454(12) 0.0716(12) Uani C
C14 0.14751(13) 1.50604(25) -0.13440(9) 0.0559(10) Uani C
C15 0.22665(11) 1.49860(19) -0.06584(8) 0.0430(8) Uani C
C16 0.27080(11) 1.33830(19) -0.03390(8) 0.0425(8) Uani C
C17 0.34642(10) 1.33623(17) 0.03248(8) 0.0384(8) Uani C
C18 0.40069(11) 1.17762(18) 0.07362(8) 0.0409(8) Uani C
C19 0.39666(11) 1.18191(18) 0.15348(8) 0.0430(8) Uani C
C20 0.36444(12) 1.05232(24) 0.19015(10) 0.0556(10) Uani C
C21 0.37051(12) 1.0722(3) 0.26720(11) 0.0674(12) Uani C
C22 0.34289(16) 0.9357(4) 0.30835(15) 0.0956(18) Uani C
C23 0.55149(11) 1.37343(19) 0.12011(8) 0.0422(8) Uani C
C24 0.63687(11) 1.31540(20) 0.18758(9) 0.0469(9) Uani C
C25 0.57666(11) 1.06008(21) 0.12345(8) 0.0474(9) Uani C
C26 0.51114(11) 1.20309(18) 0.07786(8) 0.0408(8) Uani C
O1 0.68839(8) 1.40723(15) 0.23755(7) 0.0663(7) Uani O
O2 0.56938(9) 0.90449(15) 0.11066(6) 0.0687(8) Uani O
N1 0.64584(10) 1.13694(18) 0.18418(8) 0.0506(8) Uani N
HC1 0.3362(20) 0.853(3) 0.4108(16) 0.144(10) Uiso H
HC2 0.4022(20) 1.117(3) 0.4731(16) 0.136(9) Uiso H
HC3 0.4402(21) 1.362(3) 0.4035(15) 0.131(12) Uiso H
HC5 0.4588(14) 1.4748(22) 0.2877(10) 0.065(5) Uiso H
HC7 0.4914(10) 1.5798(18) 0.1683(7) 0.038(4) Uiso H
HC9 0.3681(11) 1.7644(20) 0.0675(8) 0.052(4) Uiso H
HC11 0.2459(14) 1.927(3) -0.0329(10) 0.084(6) Uiso H
HC12 0.1218(15) 1.931(3) -0.1485(11) 0.094(6) Uiso H
HC13 0.0559(15) 1.6645(22) -0.2118(11) 0.080(6) Uiso H
HC14 0.1236(13) 1.3947(23) -0.1597(9) 0.066(5) Uiso H
HC16 0.2460(11) 1.2267(19) -0.0625(8) 0.046(4) Uiso H
HC18 0.3736(10) 1.0676(18) 0.0466(7) 0.040(4) Uiso H
HC20 0.3366(12) 0.9421(21) 0.1616(8) 0.059(5) Uiso H
HC22 0.3153(17) 0.830(3) 0.2781(12) 0.094(8) Uiso H
HC23 0.5770(11) 1.4500(18) 0.0908(8) 0.045(4) Uiso H
HC26 0.5153(11) 1.1997(18) 0.0280(8) 0.049(4) Uiso H
HN1 0.6921(14) 1.0761(23) 0.2174(10) 0.072(6) Uiso H

loop_
_atom_type_symbol
_atom_type_scat_dispersion_real
_atom_type_scat_dispersion_imag
_atom_type_scat_source
C 0.003 0.002 'International Tables Vol. IV Table 2.2B'
H 0.000 0.000 'International Tables Vol. IV Table 2.2B'
N 0.006 0.003 'International Tables Vol. IV Table 2.2B'
O 0.011 0.006 'International Tables Vol. IV Table 2.2B'

loop_
_geom_angle_atom_site_label_1
_geom_angle_atom_site_label_2
_geom_angle_atom_site_label_3
_geom_angle
C2 C1 C22 120.2(3)
C2 C1 HC1 121.6(15)
C22 C1 HC1 118.1(16)
C1 C2 C3 121.4(3)
C1 C2 HC2 117.4(15)
C3 C2 HC2 121.2(15)
C2 C3 C4 120.1(3)
C2 C3 HC3 126.5(16)
C4 C3 HC3 113.4(16)
C3 C4 C5 122.01(24)
C3 C4 C21 118.76(23)
C5 C4 C21 119.18(15)
C4 C5 C6 120.84(18)
C4 C5 HC5 120.7(10)
C6 C5 HC5 118.5(10)
C5 C6 C7 126.86(15)
C5 C6 C19 120.03(15)
C7 C6 C19 113.09(12)
C6 C7 C8 107.70(12)
C6 C7 C23 106.50(12)
C6 C7 HC7 113.0(7)
C8 C7 C23 106.00(11)
C8 C7 HC7 111.5(7)
C23 C7 HC7 111.6(8)
C7 C8 C9 126.57(13)
C7 C8 C17 113.30(12)
C9 C8 C17 120.13(13)
C8 C9 C10 120.68(14)
C8 C9 HC9 121.0(8)
C10 C9 HC9 118.3(8)
C9 C10 C11 122.31(15)
C9 C10 C15 119.31(13)
C11 C10 C15 118.38(15)
C10 C11 C12 121.05(18)
C10 C11 HC11 118.1(11)
C12 C11 HC11 120.8(11)
C11 C12 C13 120.43(18)
C11 C12 HC12 117.0(12)
C13 C12 HC12 122.5(12)
C12 C13 C14 120.34(18)
C12 C13 HC13 120.1(10)
C14 C13 HC13 119.6(10)
C13 C14 C15 120.88(18)
C13 C14 HC14 121.9(10)
C15 C14 HC14 117.2(10)
C10 C15 C14 118.89(14)
C10 C15 C16 118.74(13)
C14 C15 C16 122.37(14)
C15 C16 C17 120.70(13)
C15 C16 HC16 118.2(8)
C17 C16 HC16 121.1(8)
C8 C17 C16 120.44(13)
C8 C17 C18 112.49(12)
C16 C17 C18 127.07(12)
C17 C18 C19 108.19(12)
C17 C18 C26 105.70(11)
C17 C18 HC18 111.5(7)
C19 C18 C26 107.36(11)
C19 C18 HC18 113.0(7)
C26 C18 HC18 110.8(8)
C6 C19 C18 112.65(12)
C6 C19 C20 120.21(15)
C18 C19 C20 127.14(14)
C19 C20 C21 120.53(17)
C19 C20 HC20 118.6(9)
C21 C20 HC20 120.8(9)
C4 C21 C20 119.13(16)
C4 C21 C22 118.88(21)
C20 C21 C22 121.97(23)
C1 C22 C21 120.6(3)
C1 C22 HC22 124.9(13)
C21 C22 HC22 114.5(13)
C7 C23 C24 112.82(12)
C7 C23 C26 110.04(12)
C7 C23 HC23 109.4(8)
C24 C23 C26 104.52(12)
C24 C23 HC23 108.0(9)
C26 C23 HC23 112.0(8)
C23 C24 O1 127.05(14)
C23 C24 N1 108.32(13)
O1 C24 N1 124.62(14)
C26 C25 O2 126.83(13)
C26 C25 N1 107.98(13)
O2 C25 N1 125.17(14)
C18 C26 C23 109.81(12)
C18 C26 C25 111.73(12)
C18 C26 HC26 108.6(9)
C23 C26 C25 105.02(12)
C23 C26 HC26 113.4(9)
C25 C26 HC26 108.3(9)
C24 N1 C25 114.15(13)
C24 N1 HN1 123.4(11)
C25 N1 HN1 122.4(11)

loop_
_geom_bond_atom_site_label_1
_geom_bond_atom_site_label_2
_geom_bond_distance
C1 C2 1.394(8)
C1 C22 1.358(5)
C1 HC1 1.02(3)
C2 C3 1.354(5)
C2 HC2 0.96(3)
C3 C4 1.424(3)
C3 HC3 0.98(3)
C4 C5 1.413(3)
C4 C21 1.411(3)
C5 C6 1.3625(22)
C5 HC5 0.947(18)
C6 C7 1.5079(21)
C6 C19 1.4249(20)
C7 C8 1.5131(20)
C7 C23 1.5587(21)
C7 HC7 0.977(14)
C8 C9 1.3573(20)
C8 C17 1.4217(18)
C9 C10 1.4170(22)
C9 HC9 1.005(16)
C10 C11 1.4097(22)
C10 C15 1.4163(21)
C11 C12 1.363(3)
C11 HC11 1.002(20)
C12 C13 1.392(3)
C12 HC12 0.964(21)
C13 C14 1.359(3)
C13 HC13 0.961(21)
C14 C15 1.4127(22)
C14 HC14 0.979(18)
C15 C16 1.4178(20)
C16 C17 1.3596(20)
C16 HC16 1.008(15)
C17 C18 1.5087(19)
C18 C19 1.5094(21)
C18 C26 1.5582(21)
C18 HC18 0.993(14)
C19 C20 1.3615(22)
C20 C21 1.421(3)
C20 HC20 1.008(17)
C21 C22 1.421(3)
C22 HC22 0.990(21)
C23 C24 1.5128(21)
C23 C26 1.5347(20)
C23 HC23 0.947(16)
C24 O1 1.2107(19)
C24 N1 1.3716(21)
C25 C26 1.5107(21)
C25 O2 1.2094(20)
C25 N1 1.3753(20)
C26 HC26 0.950(15)
N1 HN1 0.880(19)
